data_7154804
loop_
_publ_author_name
'Li, Zhongzhou'
'Su, Hui'
'Yu, Weiwei'
'Li, Xinjun'
'Cheng, Hao'
'Liu, Mingyao'
'Pang, Xiufeng'
'Zou, Xinzhuo'

_publ_section_title
;
 Design, synthesis and anticancer activities of novel otobain derivatives.
;
_journal_issue 1
_journal_name_full 'Organic &amp; biomolecular chemistry'
_journal_page_first 277
_journal_page_last 287
_journal_paper_doi 10.1039/c5ob02176f
_journal_volume 14
_journal_year 2015
_chemical_formula_sum 'C22 H18 O8'
_chemical_formula_weight 410.36
_chemical_name_systematic
; 
 ? 
;
_space_group_IT_number 2
_symmetry_cell_setting triclinic
_symmetry_space_group_name_Hall '-P 1'
_symmetry_space_group_name_H-M 'P -1'
_atom_sites_solution_hydrogens geom
_atom_sites_solution_primary direct
_atom_sites_solution_secondary difmap
_audit_creation_method SHELXL-97
_audit_update_record
;
2015-10-08 deposited with the CCDC.
2015-11-17 downloaded from the CCDC.
;
_cell_angle_alpha 81.308(2)
_cell_angle_beta 68.130(2)
_cell_angle_gamma 68.113(2)
_cell_formula_units_Z 2
_cell_length_a 9.4301(6)
_cell_length_b 9.8683(6)
_cell_length_c 11.5227(8)
_cell_measurement_temperature 173(2)
_cell_volume 923.30(11)
_computing_structure_refinement 'SHELXL-97 (Sheldrick, 2008)'
_computing_structure_solution 'SHELXS-97 (Sheldrick, 2008)'
_diffrn_ambient_temperature 173(2)
_diffrn_measured_fraction_theta_full 0.991
_diffrn_measured_fraction_theta_max 0.991
_diffrn_radiation_monochromator graphite
_diffrn_radiation_source 'fine-focus sealed tube'
_diffrn_radiation_type MoK\a
_diffrn_radiation_wavelength 0.71073
_diffrn_reflns_av_R_equivalents 0.0296
_diffrn_reflns_av_sigmaI/netI 0.0315
_diffrn_reflns_limit_h_max 11
_diffrn_reflns_limit_h_min -11
_diffrn_reflns_limit_k_max 11
_diffrn_reflns_limit_k_min -11
_diffrn_reflns_limit_l_max 13
_diffrn_reflns_limit_l_min -13
_diffrn_reflns_number 10831
_diffrn_reflns_theta_full 25.01
_diffrn_reflns_theta_max 25.01
_diffrn_reflns_theta_min 1.90
_exptl_absorpt_coefficient_mu 0.114
_exptl_absorpt_correction_T_max 0.9854
_exptl_absorpt_correction_T_min 0.9475
_exptl_absorpt_correction_type multi-scan
_exptl_absorpt_process_details sadabs
_exptl_crystal_colour colorless
_exptl_crystal_density_diffrn 1.476
_exptl_crystal_density_method 'not measured'
_exptl_crystal_description block
_exptl_crystal_F_000 428
_exptl_crystal_size_max 0.48
_exptl_crystal_size_mid 0.29
_exptl_crystal_size_min 0.13
_refine_diff_density_max 0.226
_refine_diff_density_min -0.223
_refine_diff_density_rms 0.050
_refine_ls_extinction_method none
_refine_ls_goodness_of_fit_ref 1.080
_refine_ls_hydrogen_treatment constr
_refine_ls_matrix_type full
_refine_ls_number_parameters 271
_refine_ls_number_reflns 3228
_refine_ls_number_restraints 0
_refine_ls_restrained_S_all 1.080
_refine_ls_R_factor_all 0.0527
_refine_ls_R_factor_gt 0.0403
_refine_ls_shift/su_max 0.000
_refine_ls_shift/su_mean 0.000
_refine_ls_structure_factor_coef Fsqd
_refine_ls_weighting_details 'calc w=1/[\s^2^(Fo^2^)+(0.0499P)^2^+0.4995P] where P=(Fo^2^+2Fc^2^)/3'
_refine_ls_weighting_scheme calc
_refine_ls_wR_factor_gt 0.1065
_refine_ls_wR_factor_ref 0.1185
_reflns_number_gt 2606
_reflns_number_total 3228
_reflns_threshold_expression >2sigma(I)
_cod_data_source_file c5ob02176f2.cif
_cod_data_source_block z
_cod_depositor_comments 'Adding full bibliography for 7154804--7154805.cif.'
_cod_original_cell_volume 923.30(10)
_cod_original_sg_symbol_H-M P-1
_cod_database_code 7154804

loop_
_symmetry_equiv_pos_as_xyz
'x, y, z'
'-x, -y, -z'

loop_
_atom_site_label
_atom_site_type_symbol
_atom_site_fract_x
_atom_site_fract_y
_atom_site_fract_z
_atom_site_U_iso_or_equiv
_atom_site_adp_type
_atom_site_occupancy
_atom_site_symmetry_multiplicity
_atom_site_calc_flag
_atom_site_refinement_flags
O1 O 0.8533(2) 0.55238(16) 0.15936(15) 0.0417(4) Uani 1 1 d .
O2 O 0.84383(16) 0.78215(15) 0.10053(13) 0.0314(4) Uani 1 1 d .
O3 O 1.53544(19) 0.68483(19) 0.00350(15) 0.0454(4) Uani 1 1 d .
O4 O 1.33044(19) 0.62850(18) 0.15007(14) 0.0418(4) Uani 1 1 d .
O5 O 0.97036(17) 1.11042(16) -0.40486(14) 0.0339(4) Uani 1 1 d .
O6 O 0.74764(18) 1.04095(16) -0.29066(15) 0.0382(4) Uani 1 1 d .
O7 O 1.86539(18) 0.58565(17) -0.56631(14) 0.0387(4) Uani 1 1 d .
O8 O 1.67635(17) 0.47006(15) -0.50115(13) 0.0337(4) Uani 1 1 d .
C1 C 0.8005(3) 1.1425(2) -0.3828(2) 0.0336(5) Uani 1 1 d .
H1A H 0.7366 1.2436 -0.3527 0.040 Uiso 1 1 calc R
H1B H 0.7850 1.1329 -0.4611 0.040 Uiso 1 1 calc R
C2 C 1.0028(2) 1.0142(2) -0.31005(19) 0.0268(5) Uani 1 1 d .
C3 C 1.1431(2) 0.9605(2) -0.28275(19) 0.0265(5) Uani 1 1 d .
H3A H 1.2355 0.9865 -0.3325 0.032 Uiso 1 1 calc R
C4 C 1.1469(2) 0.8650(2) -0.17819(18) 0.0249(4) Uani 1 1 d .
C5 C 1.3038(2) 0.8123(2) -0.14708(19) 0.0264(5) Uani 1 1 d .
H5A H 1.3099 0.8980 -0.1152 0.032 Uiso 1 1 calc R
C6 C 1.2951(2) 0.6989(2) -0.04275(18) 0.0276(5) Uani 1 1 d .
H6A H 1.3203 0.6038 -0.0800 0.033 Uiso 1 1 calc R
C7 C 1.4045(3) 0.6727(2) 0.0331(2) 0.0360(5) Uani 1 1 d .
C8 C 1.1719(3) 0.6260(3) 0.1607(2) 0.0379(5) Uani 1 1 d .
H8A H 1.0903 0.6577 0.2445 0.045 Uiso 1 1 calc R
H8B H 1.1796 0.5273 0.1448 0.045 Uiso 1 1 calc R
C9 C 1.1294(2) 0.7346(2) 0.05957(19) 0.0288(5) Uani 1 1 d .
H9A H 1.0954 0.8358 0.0892 0.035 Uiso 1 1 calc R
C10 C 1.0071(2) 0.7287(2) 0.00787(19) 0.0281(5) Uani 1 1 d .
H10A H 1.0331 0.6260 -0.0145 0.034 Uiso 1 1 calc R
C11 C 1.0100(2) 0.8274(2) -0.10745(18) 0.0255(4) Uani 1 1 d .
C12 C 0.8694(2) 0.8808(2) -0.1412(2) 0.0288(5) Uani 1 1 d .
H12A H 0.7773 0.8528 -0.0954 0.035 Uiso 1 1 calc R
C13 C 0.8696(2) 0.9735(2) -0.24142(19) 0.0276(5) Uani 1 1 d .
C14 C 0.7817(3) 0.6818(2) 0.17031(19) 0.0288(5) Uani 1 1 d .
C15 C 0.6158(3) 0.7514(3) 0.2597(2) 0.0390(6) Uani 1 1 d .
H15A H 0.5741 0.6757 0.3090 0.059 Uiso 1 1 calc R
H15B H 0.5439 0.8100 0.2135 0.059 Uiso 1 1 calc R
H15C H 0.6196 0.8146 0.3156 0.059 Uiso 1 1 calc R
C16 C 1.4558(2) 0.7564(2) -0.26106(19) 0.0262(5) Uani 1 1 d .
C17 C 1.5724(3) 0.8235(2) -0.3003(2) 0.0333(5) Uani 1 1 d .
H17A H 1.5539 0.9056 -0.2558 0.040 Uiso 1 1 calc R
C18 C 1.7157(3) 0.7745(2) -0.4028(2) 0.0369(5) Uani 1 1 d .
H18A H 1.7937 0.8222 -0.4300 0.044 Uiso 1 1 calc R
C19 C 1.7375(2) 0.6545(2) -0.4618(2) 0.0323(5) Uani 1 1 d .
C20 C 1.6234(2) 0.5862(2) -0.42322(19) 0.0273(5) Uani 1 1 d .
C21 C 1.4800(2) 0.6356(2) -0.32552(19) 0.0274(5) Uani 1 1 d .
H21A H 1.4005 0.5900 -0.3024 0.033 Uiso 1 1 calc R
C22 C 1.8460(3) 0.4491(2) -0.5662(2) 0.0359(5) Uani 1 1 d .
H22A H 1.9136 0.3732 -0.5232 0.043 Uiso 1 1 calc R
H22B H 1.8797 0.4178 -0.6530 0.043 Uiso 1 1 calc R

loop_
_atom_site_aniso_label
_atom_site_aniso_U_11
_atom_site_aniso_U_22
_atom_site_aniso_U_33
_atom_site_aniso_U_23
_atom_site_aniso_U_13
_atom_site_aniso_U_12
O1 0.0501(10) 0.0283(9) 0.0351(9) -0.0017(7) -0.0028(8) -0.0123(7)
O2 0.0256(8) 0.0267(7) 0.0319(8) -0.0015(6) 0.0001(7) -0.0077(6)
O3 0.0304(9) 0.0632(11) 0.0421(10) -0.0031(8) -0.0158(8) -0.0114(8)
O4 0.0373(9) 0.0543(10) 0.0295(9) 0.0017(7) -0.0133(7) -0.0104(8)
O5 0.0301(8) 0.0389(8) 0.0324(9) 0.0074(7) -0.0121(7) -0.0134(7)
O6 0.0312(8) 0.0397(9) 0.0509(10) 0.0101(7) -0.0210(8) -0.0171(7)
O7 0.0277(8) 0.0405(9) 0.0343(9) -0.0047(7) 0.0022(7) -0.0085(7)
O8 0.0290(8) 0.0351(8) 0.0299(8) -0.0093(6) -0.0040(7) -0.0064(6)
C1 0.0291(11) 0.0378(12) 0.0320(12) 0.0040(10) -0.0101(10) -0.0118(9)
C2 0.0279(11) 0.0259(10) 0.0241(11) -0.0037(8) -0.0068(9) -0.0074(8)
C3 0.0211(10) 0.0274(10) 0.0287(11) -0.0060(9) -0.0037(9) -0.0085(8)
C4 0.0221(10) 0.0240(10) 0.0250(11) -0.0064(8) -0.0047(9) -0.0052(8)
C5 0.0222(10) 0.0281(10) 0.0260(11) -0.0051(8) -0.0053(9) -0.0067(8)
C6 0.0250(11) 0.0285(10) 0.0249(11) -0.0063(9) -0.0060(9) -0.0050(8)
C7 0.0306(13) 0.0383(13) 0.0313(13) -0.0074(10) -0.0091(10) -0.0024(10)
C8 0.0343(13) 0.0434(13) 0.0295(13) 0.0010(10) -0.0087(10) -0.0093(10)
C9 0.0275(11) 0.0284(11) 0.0247(11) -0.0053(9) -0.0042(9) -0.0062(9)
C10 0.0234(11) 0.0262(10) 0.0264(11) -0.0043(9) -0.0017(9) -0.0050(8)
C11 0.0238(10) 0.0234(10) 0.0248(11) -0.0043(8) -0.0030(9) -0.0073(8)
C12 0.0235(11) 0.0288(11) 0.0334(12) -0.0023(9) -0.0045(9) -0.0128(9)
C13 0.0231(10) 0.0280(10) 0.0316(12) -0.0033(9) -0.0095(9) -0.0076(8)
C14 0.0315(11) 0.0304(12) 0.0240(11) 0.0020(9) -0.0089(9) -0.0118(9)
C15 0.0296(12) 0.0408(13) 0.0376(14) 0.0048(10) -0.0033(10) -0.0126(10)
C16 0.0213(10) 0.0283(10) 0.0271(11) -0.0013(8) -0.0085(9) -0.0060(8)
C17 0.0270(11) 0.0325(11) 0.0383(13) -0.0050(10) -0.0079(10) -0.0096(9)
C18 0.0258(11) 0.0379(12) 0.0430(14) -0.0012(11) -0.0040(10) -0.0143(10)
C19 0.0218(11) 0.0357(12) 0.0313(12) -0.0016(9) -0.0040(9) -0.0059(9)
C20 0.0256(11) 0.0283(10) 0.0248(11) -0.0027(9) -0.0085(9) -0.0051(9)
C21 0.0228(10) 0.0318(11) 0.0284(12) -0.0017(9) -0.0076(9) -0.0110(9)
C22 0.0285(12) 0.0346(12) 0.0337(13) -0.0033(10) -0.0038(10) -0.0049(9)

loop_
_atom_type_symbol
_atom_type_description
_atom_type_scat_dispersion_real
_atom_type_scat_dispersion_imag
_atom_type_scat_source
C C 0.0033 0.0016 'International Tables Vol C Tables 4.2.6.8 and 6.1.1.4'
H H 0.0000 0.0000 'International Tables Vol C Tables 4.2.6.8 and 6.1.1.4'
O O 0.0106 0.0060 'International Tables Vol C Tables 4.2.6.8 and 6.1.1.4'

loop_
_geom_angle_atom_site_label_1
_geom_angle_atom_site_label_2
_geom_angle_atom_site_label_3
_geom_angle
C14 O2 C10 117.34(15)
C7 O4 C8 109.86(16)
C2 O5 C1 105.06(15)
C13 O6 C1 106.22(15)
C19 O7 C22 103.50(16)
C20 O8 C22 103.65(15)
O6 C1 O5 107.63(16)
O6 C1 H1A 110.2
O5 C1 H1A 110.2
O6 C1 H1B 110.2
O5 C1 H1B 110.2
H1A C1 H1B 108.5
C3 C2 C13 121.67(19)
C3 C2 O5 128.11(19)
C13 C2 O5 110.22(17)
C2 C3 C4 118.08(19)
C2 C3 H3A 121.0
C4 C3 H3A 121.0
C11 C4 C3 119.77(18)
C11 C4 C5 123.63(18)
C3 C4 C5 116.57(17)
C6 C5 C16 111.84(16)
C6 C5 C4 109.81(16)
C16 C5 C4 112.60(16)
C6 C5 H5A 107.4
C16 C5 H5A 107.4
C4 C5 H5A 107.4
C5 C6 C9 113.65(16)
C5 C6 C7 117.85(18)
C9 C6 C7 101.09(16)
C5 C6 H6A 107.9
C9 C6 H6A 107.9
C7 C6 H6A 107.9
O3 C7 O4 121.5(2)
O3 C7 C6 130.1(2)
O4 C7 C6 108.39(18)
O4 C8 C9 102.77(17)
O4 C8 H8A 111.2
C9 C8 H8A 111.2
O4 C8 H8B 111.2
C9 C8 H8B 111.2
H8A C8 H8B 109.1
C10 C9 C6 109.46(16)
C10 C9 C8 120.08(18)
C6 C9 C8 100.37(16)
C10 C9 H9A 108.8
C6 C9 H9A 108.8
C8 C9 H9A 108.8
O2 C10 C9 109.76(16)
O2 C10 C11 107.72(15)
C9 C10 C11 109.76(17)
O2 C10 H10A 109.9
C9 C10 H10A 109.9
C11 C10 H10A 109.9
C4 C11 C12 120.53(18)
C4 C11 C10 121.48(17)
C12 C11 C10 117.99(17)
C13 C12 C11 118.00(18)
C13 C12 H12A 121.0
C11 C12 H12A 121.0
C12 C13 O6 128.74(19)
C12 C13 C2 121.88(18)
O6 C13 C2 109.38(17)
O1 C14 O2 123.40(19)
O1 C14 C15 125.1(2)
O2 C14 C15 111.45(18)
C14 C15 H15A 109.5
C14 C15 H15B 109.5
H15A C15 H15B 109.5
C14 C15 H15C 109.5
H15A C15 H15C 109.5
H15B C15 H15C 109.5
C17 C16 C21 119.87(19)
C17 C16 C5 120.10(18)
C21 C16 C5 120.03(18)
C16 C17 C18 122.3(2)
C16 C17 H17A 118.8
C18 C17 H17A 118.8
C19 C18 C17 116.4(2)
C19 C18 H18A 121.8
C17 C18 H18A 121.8
C18 C19 C20 121.9(2)
C18 C19 O7 128.3(2)
C20 C19 O7 109.74(19)
C21 C20 C19 122.43(19)
C21 C20 O8 128.36(19)
C19 C20 O8 109.16(18)
C20 C21 C16 117.05(19)
C20 C21 H21A 121.5
C16 C21 H21A 121.5
O7 C22 O8 107.02(16)
O7 C22 H22A 110.3
O8 C22 H22A 110.3
O7 C22 H22B 110.3
O8 C22 H22B 110.3
H22A C22 H22B 108.6

loop_
_geom_bond_atom_site_label_1
_geom_bond_atom_site_label_2
_geom_bond_distance
O1 C14 1.203(2)
O2 C14 1.346(2)
O2 C10 1.459(2)
O3 C7 1.200(3)
O4 C7 1.358(3)
O4 C8 1.463(3)
O5 C2 1.381(2)
O5 C1 1.440(2)
O6 C13 1.374(2)
O6 C1 1.427(3)
O7 C19 1.386(3)
O7 C22 1.425(3)
O8 C20 1.385(2)
O8 C22 1.439(2)
C1 H1A 0.9900
C1 H1B 0.9900
C2 C3 1.367(3)
C2 C13 1.380(3)
C3 C4 1.416(3)
C3 H3A 0.9500
C4 C11 1.397(3)
C4 C5 1.534(3)
C5 C6 1.514(3)
C5 C16 1.520(3)
C5 H5A 1.0000
C6 C9 1.516(3)
C6 C7 1.517(3)
C6 H6A 1.0000
C8 C9 1.523(3)
C8 H8A 0.9900
C8 H8B 0.9900
C9 C10 1.503(3)
C9 H9A 1.0000
C10 C11 1.522(3)
C10 H10A 1.0000
C11 C12 1.410(3)
C12 C13 1.360(3)
C12 H12A 0.9500
C14 C15 1.480(3)
C15 H15A 0.9800
C15 H15B 0.9800
C15 H15C 0.9800
C16 C17 1.390(3)
C16 C21 1.401(3)
C17 C18 1.397(3)
C17 H17A 0.9500
C18 C19 1.366(3)
C18 H18A 0.9500
C19 C20 1.380(3)
C20 C21 1.369(3)
C21 H21A 0.9500
C22 H22A 0.9900
C22 H22B 0.9900

loop_
_geom_torsion_atom_site_label_1
_geom_torsion_atom_site_label_2
_geom_torsion_atom_site_label_3
_geom_torsion_atom_site_label_4
_geom_torsion
C13 O6 C1 O5 12.1(2)
C2 O5 C1 O6 -11.6(2)
C1 O5 C2 C3 -173.9(2)
C1 O5 C2 C13 6.9(2)
C13 C2 C3 C4 -2.4(3)
O5 C2 C3 C4 178.49(18)
C2 C3 C4 C11 0.7(3)
C2 C3 C4 C5 -177.41(17)
C11 C4 C5 C6 8.3(3)
C3 C4 C5 C6 -173.73(16)
C11 C4 C5 C16 133.60(19)
C3 C4 C5 C16 -48.4(2)
C16 C5 C6 C9 -166.27(16)
C4 C5 C6 C9 -40.5(2)
C16 C5 C6 C7 75.8(2)
C4 C5 C6 C7 -158.47(17)
C8 O4 C7 O3 179.0(2)
C8 O4 C7 C6 -1.4(2)
C5 C6 C7 O3 -29.6(3)
C9 C6 C7 O3 -154.0(2)
C5 C6 C7 O4 150.85(18)
C9 C6 C7 O4 26.4(2)
C7 O4 C8 C9 -24.1(2)
C5 C6 C9 C10 66.4(2)
C7 C6 C9 C10 -166.30(17)
C5 C6 C9 C8 -166.34(17)
C7 C6 C9 C8 -39.1(2)
O4 C8 C9 C10 158.86(17)
O4 C8 C9 C6 39.0(2)
C14 O2 C10 C9 -98.3(2)
C14 O2 C10 C11 142.21(17)
C6 C9 C10 O2 -172.29(15)
C8 C9 C10 O2 72.5(2)
C6 C9 C10 C11 -54.1(2)
C8 C9 C10 C11 -169.26(17)
C3 C4 C11 C12 1.7(3)
C5 C4 C11 C12 179.61(18)
C3 C4 C11 C10 -178.19(17)
C5 C4 C11 C10 -0.2(3)
O2 C10 C11 C4 142.99(18)
C9 C10 C11 C4 23.5(2)
O2 C10 C11 C12 -36.9(2)
C9 C10 C11 C12 -156.33(17)
C4 C11 C12 C13 -2.3(3)
C10 C11 C12 C13 177.53(18)
C11 C12 C13 O6 -178.86(19)
C11 C12 C13 C2 0.7(3)
C1 O6 C13 C12 171.6(2)
C1 O6 C13 C2 -8.0(2)
C3 C2 C13 C12 1.7(3)
O5 C2 C13 C12 -179.00(18)
C3 C2 C13 O6 -178.67(18)
O5 C2 C13 O6 0.6(2)
C10 O2 C14 O1 -0.4(3)
C10 O2 C14 C15 -179.82(17)
C6 C5 C16 C17 -116.6(2)
C4 C5 C16 C17 119.1(2)
C6 C5 C16 C21 62.3(2)
C4 C5 C16 C21 -61.9(2)
C21 C16 C17 C18 -0.3(3)
C5 C16 C17 C18 178.65(19)
C16 C17 C18 C19 -1.3(3)
C17 C18 C19 C20 0.8(3)
C17 C18 C19 O7 178.4(2)
C22 O7 C19 C18 165.6(2)
C22 O7 C19 C20 -16.5(2)
C18 C19 C20 C21 1.4(3)
O7 C19 C20 C21 -176.71(18)
C18 C19 C20 O8 178.94(19)
O7 C19 C20 O8 0.9(2)
C22 O8 C20 C21 -167.6(2)
C22 O8 C20 C19 15.0(2)
C19 C20 C21 C16 -2.9(3)
O8 C20 C21 C16 -179.95(18)
C17 C16 C21 C20 2.3(3)
C5 C16 C21 C20 -176.63(17)
C19 O7 C22 O8 25.7(2)
C20 O8 C22 O7 -25.3(2)
